data_1564769
loop_
_publ_author_name
'Prima, Darya O.'
'Madiyeva, Malena'
'Burykina, Julia V.'
'Minyaev, Mikhail E.'
'Boiko, Daniil A.'
'Ananikov, Valentine P.'

_publ_section_title
;
 Evidence for &#x201C;cocktail&#x201D;-type catalysis in Buchwald--Hartwig
 reaction. A mechanistic study
;
_journal_issue 21
_journal_name_full 'Catalysis Science &amp; Technology'
_journal_page_first 7171
_journal_page_last 7188
_journal_paper_doi 10.1039/D1CY01601F
_journal_volume 11
_journal_year 2021
_chemical_formula_moiety 'C54 H74 Cl2 N4 O2 Pd2, 0.5 (C H2 Cl2)'
_chemical_formula_sum 'C54.5 H75 Cl3 N4 O2 Pd2'
_chemical_formula_weight 1137.33
_space_group_crystal_system monoclinic
_space_group_IT_number 15
_space_group_name_Hall '-C 2yc'
_space_group_name_H-M_alt 'C 1 2/c 1'
_atom_sites_solution_hydrogens geom
_atom_sites_solution_primary direct
_atom_sites_solution_secondary difmap
_audit_creation_method SHELXL-2018/3
_audit_update_record
;
2021-04-25 deposited with the CCDC.	2021-09-13 downloaded from the CCDC.
;
_cell_angle_alpha 90
_cell_angle_beta 95.8028(6)
_cell_angle_gamma 90
_cell_formula_units_Z 8
_cell_length_a 29.8011(4)
_cell_length_b 13.1568(2)
_cell_length_c 30.6277(4)
_cell_measurement_reflns_used 9719
_cell_measurement_temperature 100(2)
_cell_measurement_theta_max 35.34
_cell_measurement_theta_min 2.57
_cell_volume 11947.2(3)
_computing_cell_refinement 'SAINT (Bruker, 2019)'
_computing_data_collection '<i>APEX3</i> (Bruker, 2019)'
_computing_data_reduction 'SAINT (Bruker, 2019)'
_computing_molecular_graphics 'SHELXTL (Sheldrick, Acta Cryst., 2008, A64, 112-122)'
_computing_publication_material 'SHELXTL (Sheldrick, Acta Cryst., 2008, A64, 112-122)'
_computing_structure_refinement 'SHELXL-2018 (Sheldrick, Acta Cryst., 2015, C71, 3-8)'
_computing_structure_solution 'SHELXT, SHELXS-2013 (Sheldrick, Acta Cryst., 2015, A71, 3-8)'
_diffrn_ambient_temperature 100(2)
_diffrn_detector_area_resol_mean 7.31
_diffrn_measured_fraction_theta_full 0.999
_diffrn_measured_fraction_theta_max 1.000
_diffrn_measurement_device_type 'Bruker AXS D8 QUEST, Photon III detector'
_diffrn_measurement_method '\f and \w shutterless scans'
_diffrn_radiation_monochromator graphite
_diffrn_radiation_type MoK\a
_diffrn_radiation_wavelength 0.71073
_diffrn_reflns_av_R_equivalents 0.0368
_diffrn_reflns_av_unetI/netI 0.0206
_diffrn_reflns_Laue_measured_fraction_full 0.999
_diffrn_reflns_Laue_measured_fraction_max 1.000
_diffrn_reflns_limit_h_max 47
_diffrn_reflns_limit_h_min -47
_diffrn_reflns_limit_k_max 20
_diffrn_reflns_limit_k_min -20
_diffrn_reflns_limit_l_max 48
_diffrn_reflns_limit_l_min -48
_diffrn_reflns_number 237674
_diffrn_reflns_point_group_measured_fraction_full 0.999
_diffrn_reflns_point_group_measured_fraction_max 1.000
_diffrn_reflns_theta_full 25.242
_diffrn_reflns_theta_max 34.499
_diffrn_reflns_theta_min 2.114
_diffrn_source 'sealed X-Ray tube'
_diffrn_source_current 30
_diffrn_source_power 50
_diffrn_source_size '0.6 mm, fine-focus'
_exptl_absorpt_coefficient_mu 0.775
_exptl_absorpt_correction_T_max 0.4376
_exptl_absorpt_correction_T_min 0.3541
_exptl_absorpt_correction_type multi-scan
_exptl_absorpt_process_details 'SADABS 2016/2 (Krause et al., J. Appl. Cryst. 2015, 48, 3-10)'
_exptl_crystal_colour 'pale orange'
_exptl_crystal_density_diffrn 1.265
_exptl_crystal_density_method 'not measured'
_exptl_crystal_description block
_exptl_crystal_F_000 4712
_exptl_crystal_size_max 0.58
_exptl_crystal_size_mid 0.38
_exptl_crystal_size_min 0.27
_refine_diff_density_max 1.340
_refine_diff_density_min -1.416
_refine_diff_density_rms 0.085
_refine_ls_extinction_method none
_refine_ls_goodness_of_fit_ref 1.017
_refine_ls_hydrogen_treatment constr
_refine_ls_matrix_type full
_refine_ls_number_parameters 697
_refine_ls_number_reflns 25307
_refine_ls_number_restraints 30
_refine_ls_restrained_S_all 1.017
_refine_ls_R_factor_all 0.0484
_refine_ls_R_factor_gt 0.0375
_refine_ls_shift/su_max 0.005
_refine_ls_shift/su_mean 0.000
_refine_ls_structure_factor_coef Fsqd
_refine_ls_weighting_details 'w=1/[\s^2^(Fo^2^)+(0.0339P)^2^+28.4629P] where P=(Fo^2^+2Fc^2^)/3'
_refine_ls_weighting_scheme calc
_refine_ls_wR_factor_gt 0.0842
_refine_ls_wR_factor_ref 0.0920
_reflns_Friedel_coverage 0.000
_reflns_number_gt 21126
_reflns_number_total 25307
_reflns_threshold_expression 'I > 2\s(I)'
_cod_data_source_file d1cy01601f2.cif
_cod_data_source_block 3a
_cod_depositor_comments 'Adding full bibliography for 1564765--1564770.cif.'
_cod_original_sg_symbol_H-M 'C 2/c'
_cod_original_formula_sum 'C54.50 H75 Cl3 N4 O2 Pd2'
_cod_database_code 1564769
_shelx_shelxl_version_number 2018/3
_shelx_space_group_comment
;
The symmetry employed for this shelxl refinement is uniquely defined
by the following loop, which should always be used as a source of
symmetry information in preference to the above space-group names.
They are only intended as comments.
;
_shelx_estimated_absorpt_t_min 0.662
_shelx_estimated_absorpt_t_max 0.818

loop_
_space_group_symop_operation_xyz
'x, y, z'
'-x, y, -z+1/2'
'x+1/2, y+1/2, z'
'-x+1/2, y+1/2, -z+1/2'
'-x, -y, -z'
'x, -y, z-1/2'
'-x+1/2, -y+1/2, -z'
'x+1/2, -y+1/2, z-1/2'

loop_
_atom_site_label
_atom_site_type_symbol
_atom_site_fract_x
_atom_site_fract_y
_atom_site_fract_z
_atom_site_U_iso_or_equiv
_atom_site_adp_type
_atom_site_occupancy
_atom_site_site_symmetry_order
_atom_site_calc_flag
_atom_site_refinement_flags_posn
_atom_site_refinement_flags_adp
_atom_site_refinement_flags_occupancy
_atom_site_disorder_assembly
_atom_site_disorder_group
Pd1 Pd 0.54959(2) 0.62396(2) 0.25465(2) 0.01980(3) Uani 1 1 d . . . . .
Cl1 Cl 0.59569(2) 0.58953(4) 0.20190(2) 0.03562(10) Uani 1 1 d . . . . .
O1 O 0.49854(4) 0.66405(10) 0.20688(4) 0.0277(2) Uani 1 1 d . . . . .
H1O H 0.499305 0.621457 0.186533 0.033 Uiso 1 1 calc R U . . .
N1 N 0.61131(4) 0.65739(11) 0.33493(5) 0.0228(2) Uani 1 1 d . . . . .
N2 N 0.61293(4) 0.50067(10) 0.31570(4) 0.0217(2) Uani 1 1 d . . . . .
C1 C 0.59405(5) 0.59089(12) 0.30376(5) 0.0198(2) Uani 1 1 d . . . . .
C2 C 0.64175(6) 0.51027(14) 0.35419(6) 0.0268(3) Uani 1 1 d . . . . .
H2 H 0.658748 0.457496 0.369183 0.032 Uiso 1 1 calc R U . . .
C3 C 0.64090(6) 0.60848(14) 0.36604(6) 0.0274(3) Uani 1 1 d . . . . .
H3 H 0.657354 0.638666 0.390902 0.033 Uiso 1 1 calc R U . . .
C4 C 0.60191(5) 0.76485(12) 0.33566(5) 0.0237(3) Uani 1 1 d . . . . .
C5 C 0.62492(6) 0.82868(13) 0.30863(6) 0.0268(3) Uani 1 1 d . . . . .
C6 C 0.61717(6) 0.93322(14) 0.31178(7) 0.0318(4) Uani 1 1 d . . . . .
H6 H 0.631907 0.978846 0.293884 0.038 Uiso 1 1 calc R U . . .
C7 C 0.58840(7) 0.97113(14) 0.34052(7) 0.0337(4) Uani 1 1 d . . . . .
H7 H 0.584105 1.042440 0.342657 0.040 Uiso 1 1 calc R U . . .
C8 C 0.56581(6) 0.90589(14) 0.36621(6) 0.0308(3) Uani 1 1 d . . . . .
H8 H 0.546008 0.933200 0.385646 0.037 Uiso 1 1 calc R U . . .
C9 C 0.57156(6) 0.80040(13) 0.36411(6) 0.0258(3) Uani 1 1 d . . . . .
C10 C 0.65787(6) 0.78722(15) 0.27857(7) 0.0320(4) Uani 1 1 d . . . . .
H10 H 0.649126 0.715271 0.271448 0.038 Uiso 1 1 calc R U . . .
C11 C 0.65744(8) 0.8449(2) 0.23538(8) 0.0475(5) Uani 1 1 d . . . . .
H11A H 0.676328 0.809156 0.215938 0.071 Uiso 1 1 calc R U . . .
H11B H 0.669256 0.913659 0.241089 0.071 Uiso 1 1 calc R U . . .
H11C H 0.626451 0.849005 0.221327 0.071 Uiso 1 1 calc R U . . .
C12 C 0.70543(7) 0.7861(2) 0.30219(8) 0.0428(5) Uani 1 1 d . . . . .
H12A H 0.726057 0.753957 0.283359 0.064 Uiso 1 1 calc R U . . .
H12B H 0.705524 0.747534 0.329583 0.064 Uiso 1 1 calc R U . . .
H12C H 0.715285 0.855933 0.308804 0.064 Uiso 1 1 calc R U . . .
C13 C 0.54569(6) 0.72996(15) 0.39183(6) 0.0303(3) Uani 1 1 d . . . . .
H13 H 0.547359 0.659893 0.379452 0.036 Uiso 1 1 calc R U . . .
C14 C 0.49572(7) 0.75864(18) 0.39063(7) 0.0383(4) Uani 1 1 d . . . . .
H14A H 0.479574 0.705423 0.405071 0.057 Uiso 1 1 calc R U . . .
H14B H 0.482772 0.765517 0.360062 0.057 Uiso 1 1 calc R U . . .
H14C H 0.492864 0.823311 0.405981 0.057 Uiso 1 1 calc R U . . .
C15 C 0.56728(8) 0.7268(2) 0.43935(7) 0.0429(5) Uani 1 1 d . . . . .
H15A H 0.552053 0.675434 0.455730 0.064 Uiso 1 1 calc R U . . .
H15B H 0.564319 0.793531 0.452988 0.064 Uiso 1 1 calc R U . . .
H15C H 0.599300 0.709420 0.439756 0.064 Uiso 1 1 calc R U . . .
C16 C 0.60285(5) 0.40369(12) 0.29491(6) 0.0238(3) Uani 1 1 d . . . . .
C17 C 0.63173(6) 0.36678(13) 0.26513(6) 0.0276(3) Uani 1 1 d . . . . .
C18 C 0.62284(7) 0.26923(15) 0.24852(7) 0.0356(4) Uani 1 1 d . . . . .
H18 H 0.641666 0.241302 0.228323 0.043 Uiso 1 1 calc R U . . .
C19 C 0.58718(7) 0.21246(15) 0.26088(8) 0.0390(4) Uani 1 1 d . . . . .
H19 H 0.582165 0.145852 0.249431 0.047 Uiso 1 1 calc R U . . .
C20 C 0.55866(7) 0.25155(15) 0.28976(7) 0.0355(4) Uani 1 1 d . . . . .
H20 H 0.533972 0.212064 0.297500 0.043 Uiso 1 1 calc R U . . .
C21 C 0.56597(6) 0.34868(13) 0.30759(6) 0.0274(3) Uani 1 1 d . . . . .
C22 C 0.67090(6) 0.42888(15) 0.25084(6) 0.0308(3) Uani 1 1 d . . . . .
H22 H 0.662718 0.502260 0.253175 0.037 Uiso 1 1 calc R U . . .
C23 C 0.67816(8) 0.4084(2) 0.20291(8) 0.0431(5) Uani 1 1 d . . . . .
H23A H 0.698931 0.459198 0.192968 0.065 Uiso 1 1 calc R U . . .
H23B H 0.649199 0.412558 0.184738 0.065 Uiso 1 1 calc R U . . .
H23C H 0.691002 0.340375 0.200303 0.065 Uiso 1 1 calc R U . . .
C24 C 0.71480(7) 0.41186(17) 0.28065(8) 0.0382(4) Uani 1 1 d . . . . .
H24A H 0.738279 0.457151 0.271611 0.057 Uiso 1 1 calc R U . . .
H24B H 0.724459 0.341053 0.278249 0.057 Uiso 1 1 calc R U . . .
H24C H 0.709711 0.426503 0.311134 0.057 Uiso 1 1 calc R U . . .
C25 C 0.53556(7) 0.38984(16) 0.34023(7) 0.0336(4) Uani 1 1 d . . . . .
H25 H 0.541052 0.464647 0.343022 0.040 Uiso 1 1 calc R U . . .
C26 C 0.48564(7) 0.3742(2) 0.32510(9) 0.0455(5) Uani 1 1 d . . . . .
H26A H 0.467309 0.408331 0.345529 0.068 Uiso 1 1 calc R U . . .
H26B H 0.478765 0.301363 0.324390 0.068 Uiso 1 1 calc R U . . .
H26C H 0.478789 0.402949 0.295655 0.068 Uiso 1 1 calc R U . . .
C27 C 0.54791(10) 0.3420(3) 0.38552(9) 0.0604(7) Uani 1 1 d . . . . .
H27A H 0.528460 0.370159 0.406475 0.091 Uiso 1 1 calc R U . . .
H27B H 0.579504 0.357065 0.395467 0.091 Uiso 1 1 calc R U . . .
H27C H 0.543668 0.268222 0.383560 0.091 Uiso 1 1 calc R U . . .
Pd2 Pd 0.73540(2) 0.19389(2) 0.54076(2) 0.02224(3) Uani 1 1 d . . . . .
Cl2 Cl 0.76484(2) 0.06037(4) 0.58126(2) 0.03353(9) Uani 1 1 d . . . . .
O2 O 0.78778(4) 0.19367(12) 0.50032(4) 0.0321(3) Uani 1 1 d . . . . .
H2O H 0.793670 0.142291 0.485651 0.038 Uiso 1 1 calc R U . . .
N3 N 0.67529(6) 0.28944(12) 0.60023(5) 0.0323(3) Uani 1 1 d D . . . .
C28 C 0.68594(6) 0.20612(13) 0.57748(5) 0.0233(3) Uani 1 1 d D . . . .
N4A N 0.65622(17) 0.1308(3) 0.5846(2) 0.0218(6) Uani 0.649(3) 1 d D . P A 1
C29A C 0.6246(2) 0.1684(5) 0.6106(2) 0.0324(9) Uani 0.649(3) 1 d D . P A 1
H29A H 0.599284 0.133128 0.619693 0.039 Uiso 0.649(3) 1 calc R U P A 1
C30A C 0.6366(2) 0.2639(5) 0.6204(2) 0.0370(11) Uani 0.649(3) 1 d D . P A 1
H30A H 0.621197 0.308159 0.638307 0.044 Uiso 0.649(3) 1 calc R U P A 1
C31A C 0.69989(14) 0.38384(19) 0.5968(2) 0.0342(10) Uani 0.649(3) 1 d D . P A 1
C32A C 0.67900(16) 0.4605(3) 0.5698(2) 0.0441(13) Uani 0.649(3) 1 d D . P A 1
C33A C 0.70244(19) 0.5518(3) 0.56525(17) 0.0563(15) Uani 0.649(3) 1 d D . P A 1
H33A H 0.689225 0.603305 0.546382 0.068 Uiso 0.649(3) 1 calc R U P A 1
C34A C 0.7440(2) 0.5679(3) 0.58751(19) 0.0629(19) Uani 0.649(3) 1 d D . P A 1
H34A H 0.759581 0.629872 0.583936 0.075 Uiso 0.649(3) 1 calc R U P A 1
C35A C 0.7633(2) 0.4931(3) 0.61531(18) 0.0478(13) Uani 0.649(3) 1 d D . P A 1
H35A H 0.791702 0.505577 0.631370 0.057 Uiso 0.649(3) 1 calc R U P A 1
C36A C 0.74190(15) 0.4001(3) 0.62027(19) 0.0337(9) Uani 0.649(3) 1 d D . P A 1
C37A C 0.63202(17) 0.4472(6) 0.5464(2) 0.0475(14) Uani 0.649(3) 1 d D . P A 1
H37A H 0.624828 0.373006 0.546384 0.057 Uiso 0.649(3) 1 calc R U P A 1
C38A C 0.6276(7) 0.4831(9) 0.4981(3) 0.062(3) Uani 0.649(3) 1 d D . P A 1
H38A H 0.596997 0.469156 0.484553 0.093 Uiso 0.649(3) 1 calc R U P A 1
H38B H 0.649438 0.446531 0.482052 0.093 Uiso 0.649(3) 1 calc R U P A 1
H38C H 0.633555 0.556235 0.497010 0.093 Uiso 0.649(3) 1 calc R U P A 1
C39A C 0.5971(2) 0.5014(9) 0.5710(3) 0.072(3) Uani 0.649(3) 1 d D . P A 1
H39A H 0.566933 0.488945 0.556203 0.108 Uiso 0.649(3) 1 calc R U P A 1
H39B H 0.603269 0.574550 0.571639 0.108 Uiso 0.649(3) 1 calc R U P A 1
H39C H 0.598727 0.475424 0.601154 0.108 Uiso 0.649(3) 1 calc R U P A 1
C40A C 0.7642(2) 0.3249(7) 0.6536(3) 0.0315(7) Uani 0.649(3) 1 d D . P A 1
H40A H 0.745250 0.262135 0.652859 0.038 Uiso 0.649(3) 1 calc R U P A 1
C41A C 0.7663(3) 0.3708(13) 0.6999(4) 0.0380(16) Uani 0.649(3) 1 d D . P A 1
H41A H 0.782207 0.324018 0.721041 0.057 Uiso 0.649(3) 1 calc R U P A 1
H41B H 0.735563 0.381806 0.707782 0.057 Uiso 0.649(3) 1 calc R U P A 1
H41C H 0.782337 0.435871 0.700524 0.057 Uiso 0.649(3) 1 calc R U P A 1
C42A C 0.81164(18) 0.2947(3) 0.64410(17) 0.0362(7) Uani 0.649(3) 1 d D . P A 1
H42A H 0.810424 0.263396 0.614970 0.054 Uiso 0.649(3) 1 calc R U P A 1
H42B H 0.824151 0.246036 0.666301 0.054 Uiso 0.649(3) 1 calc R U P A 1
H42C H 0.830843 0.355294 0.644927 0.054 Uiso 0.649(3) 1 calc R U P A 1
C43A C 0.65274(12) 0.0322(3) 0.56402(11) 0.0257(7) Uani 0.649(3) 1 d D . P A 1
C44A C 0.63902(12) 0.0287(3) 0.51885(11) 0.0342(7) Uani 0.649(3) 1 d D . P A 1
C45A C 0.63880(18) -0.0658(3) 0.49816(13) 0.0544(11) Uani 0.649(3) 1 d D . P A 1
H45A H 0.630399 -0.070657 0.467470 0.065 Uiso 0.649(3) 1 calc R U P A 1
C46A C 0.6508(2) -0.1528(3) 0.52214(14) 0.0677(15) Uani 0.649(3) 1 d D . P A 1
H46A H 0.651369 -0.216446 0.507593 0.081 Uiso 0.649(3) 1 calc R U P A 1
C47A C 0.66190(18) -0.1477(3) 0.56728(13) 0.0535(12) Uani 0.649(3) 1 d D . P A 1
H47A H 0.668739 -0.208394 0.583363 0.064 Uiso 0.649(3) 1 calc R U P A 1
C48A C 0.66319(14) -0.0544(3) 0.58939(14) 0.0354(10) Uani 0.649(3) 1 d D . P A 1
C49A C 0.62194(17) 0.1206(3) 0.49205(12) 0.0324(8) Uani 0.649(3) 1 d D . P A 1
H49A H 0.633113 0.182228 0.508929 0.039 Uiso 0.649(3) 1 calc R U P A 1
C50A C 0.57080(18) 0.1244(5) 0.4885(2) 0.0649(16) Uani 0.649(3) 1 d D . P A 1
H50A H 0.560264 0.187641 0.474017 0.097 Uiso 0.649(3) 1 calc R U P A 1
H50B H 0.560700 0.121795 0.517991 0.097 Uiso 0.649(3) 1 calc R U P A 1
H50C H 0.558421 0.066215 0.471342 0.097 Uiso 0.649(3) 1 calc R U P A 1
C51A C 0.6398(2) 0.1271(10) 0.44783(19) 0.0515(14) Uani 0.649(3) 1 d D . P A 1
H51A H 0.629744 0.190816 0.433427 0.077 Uiso 0.649(3) 1 calc R U P A 1
H51B H 0.628396 0.069513 0.429662 0.077 Uiso 0.649(3) 1 calc R U P A 1
H51C H 0.672823 0.125135 0.451631 0.077 Uiso 0.649(3) 1 calc R U P A 1
C52A C 0.6751(3) -0.0512(5) 0.63878(15) 0.0367(11) Uani 0.649(3) 1 d D . P A 1
H52A H 0.683285 0.020531 0.646873 0.044 Uiso 0.649(3) 1 calc R U P A 1
C53A C 0.6338(4) -0.0794(5) 0.6623(3) 0.0538(14) Uani 0.649(3) 1 d D . P A 1
H53A H 0.641373 -0.073989 0.694084 0.081 Uiso 0.649(3) 1 calc R U P A 1
H53B H 0.624659 -0.149339 0.654747 0.081 Uiso 0.649(3) 1 calc R U P A 1
H53C H 0.608899 -0.033004 0.653047 0.081 Uiso 0.649(3) 1 calc R U P A 1
C54A C 0.7153(5) -0.1179(11) 0.6545(6) 0.0465(10) Uani 0.649(3) 1 d D . P A 1
H54A H 0.724185 -0.104838 0.685666 0.070 Uiso 0.649(3) 1 calc R U P A 1
H54B H 0.740601 -0.102053 0.637519 0.070 Uiso 0.649(3) 1 calc R U P A 1
H54C H 0.707024 -0.189556 0.650365 0.070 Uiso 0.649(3) 1 calc R U P A 1
N4B N 0.6515(4) 0.1461(6) 0.5880(5) 0.0218(6) Uani 0.351(3) 1 d D . P A 2
C29B C 0.6256(5) 0.1885(10) 0.6183(5) 0.0324(9) Uani 0.351(3) 1 d D . P A 2
H29B H 0.601756 0.155473 0.631067 0.039 Uiso 0.351(3) 1 calc R U P A 2
C30B C 0.6396(5) 0.2831(12) 0.6266(5) 0.0370(11) Uani 0.351(3) 1 d D . P A 2
H30B H 0.628453 0.332812 0.645245 0.044 Uiso 0.351(3) 1 calc R U P A 2
C31B C 0.6900(3) 0.3942(4) 0.5979(4) 0.0342(10) Uani 0.351(3) 1 d D . P A 2
C32B C 0.6629(3) 0.4590(6) 0.5698(4) 0.0441(13) Uani 0.351(3) 1 d D . P A 2
C33B C 0.6806(3) 0.5575(6) 0.5684(4) 0.0563(15) Uani 0.351(3) 1 d D . P A 2
H33B H 0.663577 0.608721 0.552370 0.068 Uiso 0.351(3) 1 calc R U P A 2
C34B C 0.7219(4) 0.5814(7) 0.5894(4) 0.0629(19) Uani 0.351(3) 1 d D . P A 2
H34B H 0.733171 0.648393 0.586457 0.075 Uiso 0.351(3) 1 calc R U P A 2
C35B C 0.7482(4) 0.5124(6) 0.6149(4) 0.0478(13) Uani 0.351(3) 1 d D . P A 2
H35B H 0.777225 0.531353 0.627934 0.057 Uiso 0.351(3) 1 calc R U P A 2
C36B C 0.7316(3) 0.4150(6) 0.6212(4) 0.0337(9) Uani 0.351(3) 1 d D . P A 2
C37B C 0.6179(3) 0.4322(13) 0.5450(5) 0.0475(14) Uani 0.351(3) 1 d D . P A 2
H37B H 0.612783 0.357408 0.547552 0.057 Uiso 0.351(3) 1 calc R U P A 2
C38B C 0.6190(13) 0.459(2) 0.4960(5) 0.062(3) Uani 0.351(3) 1 d D . P A 2
H38D H 0.589094 0.448403 0.480309 0.093 Uiso 0.351(3) 1 calc R U P A 2
H38E H 0.641117 0.416364 0.483253 0.093 Uiso 0.351(3) 1 calc R U P A 2
H38F H 0.627530 0.531014 0.493389 0.093 Uiso 0.351(3) 1 calc R U P A 2
C39B C 0.5807(5) 0.488(2) 0.5655(6) 0.072(3) Uani 0.351(3) 1 d D . P A 2
H39D H 0.580911 0.468505 0.596364 0.108 Uiso 0.351(3) 1 calc R U P A 2
H39E H 0.551404 0.471325 0.549725 0.108 Uiso 0.351(3) 1 calc R U P A 2
H39F H 0.585731 0.561901 0.563690 0.108 Uiso 0.351(3) 1 calc R U P A 2
C40B C 0.7576(5) 0.3382(16) 0.6512(5) 0.0315(7) Uani 0.351(3) 1 d D . P A 2
H40B H 0.741097 0.272047 0.648107 0.038 Uiso 0.351(3) 1 calc R U P A 2
C41B C 0.7566(8) 0.374(3) 0.6989(7) 0.0380(16) Uani 0.351(3) 1 d D . P A 2
H41D H 0.774209 0.327529 0.718769 0.057 Uiso 0.351(3) 1 calc R U P A 2
H41E H 0.725330 0.375865 0.706198 0.057 Uiso 0.351(3) 1 calc R U P A 2
H41F H 0.769579 0.442708 0.702125 0.057 Uiso 0.351(3) 1 calc R U P A 2
C42B C 0.8049(4) 0.3206(7) 0.6380(4) 0.0362(7) Uani 0.351(3) 1 d D . P A 2
H42D H 0.821628 0.275681 0.659378 0.054 Uiso 0.351(3) 1 calc R U P A 2
H42E H 0.820725 0.385802 0.637115 0.054 Uiso 0.351(3) 1 calc R U P A 2
H42F H 0.802912 0.288964 0.608860 0.054 Uiso 0.351(3) 1 calc R U P A 2
C43B C 0.6433(3) 0.0479(5) 0.5679(2) 0.0257(7) Uani 0.351(3) 1 d D . P A 2
C44B C 0.6242(2) 0.0441(5) 0.5241(2) 0.0342(7) Uani 0.351(3) 1 d D . P A 2
C45B C 0.6113(3) -0.0524(5) 0.5087(2) 0.0544(11) Uani 0.351(3) 1 d D . P A 2
H45B H 0.597508 -0.058203 0.479436 0.065 Uiso 0.351(3) 1 calc R U P A 2
C46B C 0.6174(4) -0.1401(5) 0.5336(2) 0.0677(15) Uani 0.351(3) 1 d D . P A 2
H46B H 0.608204 -0.204074 0.521411 0.081 Uiso 0.351(3) 1 calc R U P A 2
C47B C 0.6373(3) -0.1333(5) 0.5765(2) 0.0535(12) Uani 0.351(3) 1 d D . P A 2
H47B H 0.641695 -0.192880 0.593888 0.064 Uiso 0.351(3) 1 calc R U P A 2
C48B C 0.6507(3) -0.0386(5) 0.5940(3) 0.0354(10) Uani 0.351(3) 1 d D . P A 2
C49B C 0.6155(3) 0.1419(6) 0.4982(3) 0.0324(8) Uani 0.351(3) 1 d D . P A 2
H49B H 0.633430 0.198799 0.512906 0.039 Uiso 0.351(3) 1 calc R U P A 2
C50B C 0.5655(4) 0.1663(10) 0.4955(5) 0.0649(16) Uani 0.351(3) 1 d D . P A 2
H50D H 0.558122 0.217413 0.472650 0.097 Uiso 0.351(3) 1 calc R U P A 2
H50E H 0.558181 0.192754 0.523821 0.097 Uiso 0.351(3) 1 calc R U P A 2
H50F H 0.548054 0.104362 0.488295 0.097 Uiso 0.351(3) 1 calc R U P A 2
C51B C 0.6277(6) 0.128(2) 0.4520(3) 0.0515(14) Uani 0.351(3) 1 d D . P A 2
H51D H 0.625561 0.193945 0.436742 0.077 Uiso 0.351(3) 1 calc R U P A 2
H51E H 0.606905 0.079858 0.436406 0.077 Uiso 0.351(3) 1 calc R U P A 2
H51F H 0.658636 0.102549 0.452787 0.077 Uiso 0.351(3) 1 calc R U P A 2
C52B C 0.6700(6) -0.0322(11) 0.6418(3) 0.0367(11) Uani 0.351(3) 1 d D . P A 2
H52B H 0.681697 0.037998 0.648127 0.044 Uiso 0.351(3) 1 calc R U P A 2
C53B C 0.6330(8) -0.0558(12) 0.6717(6) 0.0538(14) Uani 0.351(3) 1 d D . P A 2
H53D H 0.645845 -0.052894 0.702453 0.081 Uiso 0.351(3) 1 calc R U P A 2
H53E H 0.620958 -0.124021 0.665130 0.081 Uiso 0.351(3) 1 calc R U P A 2
H53F H 0.608750 -0.005715 0.666711 0.081 Uiso 0.351(3) 1 calc R U P A 2
C54B C 0.7082(9) -0.108(2) 0.6514(12) 0.0465(10) Uani 0.351(3) 1 d D . P A 2
H54D H 0.719691 -0.104201 0.682522 0.070 Uiso 0.351(3) 1 calc R U P A 2
H54E H 0.732571 -0.092511 0.633296 0.070 Uiso 0.351(3) 1 calc R U P A 2
H54F H 0.696985 -0.177122 0.644710 0.070 Uiso 0.351(3) 1 calc R U P A 2
Cl3 Cl 0.46982(2) 0.96500(6) 0.28464(3) 0.06325(19) Uani 1 1 d . . . . .
C55 C 0.500000 0.8896(2) 0.250000 0.0439(7) Uani 1 2 d S T P . .
H55A H 0.478670 0.845311 0.231864 0.053 Uiso 0.5 1 calc R U P . .
H55B H 0.521330 0.845312 0.268137 0.053 Uiso 0.5 1 calc R U P . .

loop_
_atom_site_aniso_label
_atom_site_aniso_U_11
_atom_site_aniso_U_22
_atom_site_aniso_U_33
_atom_site_aniso_U_23
_atom_site_aniso_U_13
_atom_site_aniso_U_12
Pd1 0.01589(5) 0.01923(5) 0.02305(5) 0.00121(4) -0.00412(3) -0.00198(4)
Cl1 0.02622(18) 0.0526(3) 0.02841(19) 0.00696(18) 0.00480(15) -0.00279(18)
O1 0.0205(5) 0.0310(6) 0.0299(6) 0.0069(5) -0.0063(4) -0.0036(4)
N1 0.0184(5) 0.0229(6) 0.0258(6) -0.0055(5) -0.0045(4) 0.0023(5)
N2 0.0196(5) 0.0206(6) 0.0237(6) -0.0014(4) -0.0034(4) 0.0021(4)
C1 0.0157(5) 0.0199(6) 0.0229(6) -0.0029(5) -0.0020(5) 0.0011(5)
C2 0.0219(7) 0.0298(8) 0.0270(7) 0.0005(6) -0.0063(5) 0.0037(6)
C3 0.0237(7) 0.0305(8) 0.0259(7) -0.0041(6) -0.0080(6) 0.0021(6)
C4 0.0192(6) 0.0222(7) 0.0286(7) -0.0059(5) -0.0032(5) 0.0003(5)
C5 0.0202(6) 0.0264(7) 0.0332(8) -0.0071(6) -0.0007(6) -0.0040(6)
C6 0.0292(8) 0.0255(8) 0.0399(9) -0.0040(7) 0.0005(7) -0.0062(6)
C7 0.0334(9) 0.0234(8) 0.0432(10) -0.0064(7) -0.0016(7) -0.0006(7)
C8 0.0279(8) 0.0272(8) 0.0371(9) -0.0097(7) 0.0013(7) 0.0023(6)
C9 0.0219(7) 0.0264(7) 0.0282(7) -0.0064(6) -0.0015(5) 0.0010(6)
C10 0.0253(8) 0.0306(8) 0.0407(9) -0.0103(7) 0.0063(7) -0.0077(6)
C11 0.0383(11) 0.0676(16) 0.0373(11) -0.0028(11) 0.0070(9) -0.0025(11)
C12 0.0247(8) 0.0555(13) 0.0489(12) -0.0040(10) 0.0068(8) 0.0027(9)
C13 0.0302(8) 0.0303(8) 0.0305(8) -0.0059(6) 0.0029(6) -0.0004(7)
C14 0.0295(9) 0.0433(11) 0.0435(11) -0.0100(9) 0.0106(8) 0.0001(8)
C15 0.0493(12) 0.0490(12) 0.0301(9) -0.0017(8) 0.0019(8) -0.0031(10)
C16 0.0224(6) 0.0192(6) 0.0287(7) -0.0003(5) -0.0034(5) 0.0017(5)
C17 0.0224(7) 0.0240(7) 0.0356(8) -0.0056(6) -0.0011(6) 0.0030(6)
C18 0.0314(9) 0.0252(8) 0.0493(11) -0.0115(8) -0.0002(8) 0.0040(7)
C19 0.0361(10) 0.0218(8) 0.0571(13) -0.0092(8) -0.0045(9) 0.0003(7)
C20 0.0319(9) 0.0239(8) 0.0491(11) 0.0041(7) -0.0041(8) -0.0051(7)
C21 0.0261(7) 0.0229(7) 0.0319(8) 0.0040(6) -0.0025(6) 0.0008(6)
C22 0.0246(7) 0.0300(8) 0.0380(9) -0.0069(7) 0.0041(6) 0.0004(6)
C23 0.0365(10) 0.0501(13) 0.0443(11) -0.0130(10) 0.0112(9) -0.0027(9)
C24 0.0246(8) 0.0384(10) 0.0514(12) -0.0051(9) 0.0029(8) 0.0006(7)
C25 0.0306(8) 0.0364(10) 0.0342(9) 0.0057(7) 0.0051(7) -0.0047(7)
C26 0.0298(9) 0.0550(14) 0.0517(13) 0.0048(11) 0.0052(9) 0.0030(9)
C27 0.0564(16) 0.088(2) 0.0370(12) 0.0177(13) 0.0048(11) 0.0040(15)
Pd2 0.02155(5) 0.02504(6) 0.01982(5) 0.00356(4) 0.00059(4) 0.00202(4)
Cl2 0.03009(19) 0.0348(2) 0.0345(2) 0.01196(17) -0.00235(16) 0.00579(17)
O2 0.0280(6) 0.0444(8) 0.0242(5) 0.0067(5) 0.0047(5) 0.0096(5)
N3 0.0460(9) 0.0285(7) 0.0226(6) 0.0017(5) 0.0042(6) 0.0115(7)
C28 0.0246(7) 0.0256(7) 0.0193(6) 0.0027(5) 0.0007(5) 0.0026(6)
N4A 0.0197(13) 0.0241(14) 0.0223(13) 0.0024(11) 0.0057(7) 0.0081(13)
C29A 0.0319(10) 0.044(3) 0.023(3) 0.0050(15) 0.0110(15) 0.0128(16)
C30A 0.0557(16) 0.037(3) 0.021(2) -0.0017(16) 0.0135(17) 0.0229(15)
C31A 0.061(3) 0.0184(9) 0.0225(8) -0.0020(9) 0.0022(17) 0.0169(13)
C32A 0.069(4) 0.0293(10) 0.0303(10) -0.0001(8) -0.012(3) 0.020(2)
C33A 0.094(4) 0.0251(12) 0.0442(16) 0.0082(11) -0.019(3) 0.015(2)
C34A 0.114(5) 0.0224(15) 0.0470(16) 0.0094(13) -0.018(3) -0.005(2)
C35A 0.084(4) 0.0211(18) 0.0350(11) 0.0043(14) -0.008(2) -0.0006(18)
C36A 0.061(3) 0.0154(14) 0.0250(9) -0.0013(11) 0.0038(17) 0.0067(14)
C37A 0.061(3) 0.042(3) 0.0358(12) -0.0004(14) -0.013(3) 0.021(3)
C38A 0.082(8) 0.062(6) 0.0384(15) 0.003(2) -0.012(2) 0.035(5)
C39A 0.090(6) 0.075(4) 0.049(3) 0.004(2) -0.002(3) 0.046(6)
C40A 0.043(2) 0.025(3) 0.0254(12) 0.0017(11) -0.0015(16) 0.0018(14)
C41A 0.051(5) 0.0341(15) 0.0278(10) -0.0002(10) -0.002(3) 0.003(4)
C42A 0.043(2) 0.030(2) 0.0335(18) 0.0054(15) -0.0016(14) -0.0012(16)
C43A 0.0244(19) 0.0236(14) 0.0279(10) 0.0027(9) -0.0030(10) 0.0019(11)
C44A 0.0322(18) 0.0334(14) 0.0342(13) 0.0045(10) -0.0101(14) 0.0009(13)
C45A 0.081(3) 0.0400(16) 0.0370(17) -0.0023(13) -0.0211(19) -0.008(2)
C46A 0.111(4) 0.0311(15) 0.053(2) -0.0093(14) -0.031(3) -0.002(2)
C47A 0.081(3) 0.0267(14) 0.0468(19) 0.0041(12) -0.025(2) -0.0031(19)
C48A 0.044(3) 0.0225(13) 0.0363(14) 0.0058(11) -0.0131(16) -0.0010(13)
C49A 0.0429(19) 0.0298(19) 0.0229(14) 0.0004(13) -0.0046(11) 0.0026(13)
C50A 0.053(2) 0.074(4) 0.069(3) 0.033(3) 0.0086(19) 0.019(3)
C51A 0.060(5) 0.0576(17) 0.0373(16) 0.0123(17) 0.0073(17) 0.005(4)
C52A 0.057(2) 0.018(3) 0.0315(11) 0.0068(12) -0.0097(13) -0.0041(18)
C53A 0.077(2) 0.037(4) 0.047(4) 0.016(2) 0.006(3) -0.008(3)
C54A 0.059(5) 0.031(3) 0.044(3) 0.017(2) -0.020(3) -0.001(2)
N4B 0.0197(13) 0.0241(14) 0.0223(13) 0.0024(11) 0.0057(7) 0.0081(13)
C29B 0.0319(10) 0.044(3) 0.023(3) 0.0050(15) 0.0110(15) 0.0128(16)
C30B 0.0557(16) 0.037(3) 0.021(2) -0.0017(16) 0.0135(17) 0.0229(15)
C31B 0.061(3) 0.0184(9) 0.0225(8) -0.0020(9) 0.0022(17) 0.0169(13)
C32B 0.069(4) 0.0293(10) 0.0303(10) -0.0001(8) -0.012(3) 0.020(2)
C33B 0.094(4) 0.0251(12) 0.0442(16) 0.0082(11) -0.019(3) 0.015(2)
C34B 0.114(5) 0.0224(15) 0.0470(16) 0.0094(13) -0.018(3) -0.005(2)
C35B 0.084(4) 0.0211(18) 0.0350(11) 0.0043(14) -0.008(2) -0.0006(18)
C36B 0.061(3) 0.0154(14) 0.0250(9) -0.0013(11) 0.0038(17) 0.0067(14)
C37B 0.061(3) 0.042(3) 0.0358(12) -0.0004(14) -0.013(3) 0.021(3)
C38B 0.082(8) 0.062(6) 0.0384(15) 0.003(2) -0.012(2) 0.035(5)
C39B 0.090(6) 0.075(4) 0.049(3) 0.004(2) -0.002(3) 0.046(6)
C40B 0.043(2) 0.025(3) 0.0254(12) 0.0017(11) -0.0015(16) 0.0018(14)
C41B 0.051(5) 0.0341(15) 0.0278(10) -0.0002(10) -0.002(3) 0.003(4)
C42B 0.043(2) 0.030(2) 0.0335(18) 0.0054(15) -0.0016(14) -0.0012(16)
C43B 0.0244(19) 0.0236(14) 0.0279(10) 0.0027(9) -0.0030(10) 0.0019(11)
C44B 0.0322(18) 0.0334(14) 0.0342(13) 0.0045(10) -0.0101(14) 0.0009(13)
C45B 0.081(3) 0.0400(16) 0.0370(17) -0.0023(13) -0.0211(19) -0.008(2)
C46B 0.111(4) 0.0311(15) 0.053(2) -0.0093(14) -0.031(3) -0.002(2)
C47B 0.081(3) 0.0267(14) 0.0468(19) 0.0041(12) -0.025(2) -0.0031(19)
C48B 0.044(3) 0.0225(13) 0.0363(14) 0.0058(11) -0.0131(16) -0.0010(13)
C49B 0.0429(19) 0.0298(19) 0.0229(14) 0.0004(13) -0.0046(11) 0.0026(13)
C50B 0.053(2) 0.074(4) 0.069(3) 0.033(3) 0.0086(19) 0.019(3)
C51B 0.060(5) 0.0576(17) 0.0373(16) 0.0123(17) 0.0073(17) 0.005(4)
C52B 0.057(2) 0.018(3) 0.0315(11) 0.0068(12) -0.0097(13) -0.0041(18)
C53B 0.077(2) 0.037(4) 0.047(4) 0.016(2) 0.006(3) -0.008(3)
C54B 0.059(5) 0.031(3) 0.044(3) 0.017(2) -0.020(3) -0.001(2)
Cl3 0.0490(3) 0.0584(4) 0.0783(5) -0.0085(3) -0.0137(3) 0.0249(3)
C55 0.0379(15) 0.0263(13) 0.065(2) 0.000 -0.0066(14) 0.000

loop_
_atom_type_symbol
_atom_type_description
_atom_type_scat_dispersion_real
_atom_type_scat_dispersion_imag
_atom_type_scat_source
C C 0.0033 0.0016 'International Tables Vol C Tables 4.2.6.8 and 6.1.1.4'
H H 0.0000 0.0000 'International Tables Vol C Tables 4.2.6.8 and 6.1.1.4'
N N 0.0061 0.0033 'International Tables Vol C Tables 4.2.6.8 and 6.1.1.4'
O O 0.0106 0.0060 'International Tables Vol C Tables 4.2.6.8 and 6.1.1.4'
Cl Cl 0.1484 0.1585 'International Tables Vol C Tables 4.2.6.8 and 6.1.1.4'
Pd Pd -0.9988 1.0072 'International Tables Vol C Tables 4.2.6.8 and 6.1.1.4'

loop_
_geom_angle_atom_site_label_1
_geom_angle_atom_site_label_2
_geom_angle_atom_site_label_3
_geom_angle
_geom_angle_site_symmetry_1
_geom_angle_site_symmetry_3
_geom_angle_publ_flag
C1 Pd1 O1 94.33(6) . 2_655 ?
C1 Pd1 O1 174.57(6) . . ?
O1 Pd1 O1 80.27(6) 2_655 . ?
C1 Pd1 Cl1 95.25(5) . . ?
O1 Pd1 Cl1 170.30(4) 2_655 . ?
O1 Pd1 Cl1 90.13(4) . . ?
C1 Pd1 Pd1 132.26(5) . 2_655 ?
O1 Pd1 Pd1 44.70(3) 2_655 2_655 ?
O1 Pd1 Pd1 43.25(4) . 2_655 ?
Cl1 Pd1 Pd1 127.288(13) . 2_655 ?
Pd1 O1 Pd1 92.05(5) 2_655 . ?
Pd1 O1 H1O 109.5 2_655 . ?
Pd1 O1 H1O 106.3 . . ?
C1 N1 C3 110.67(14) . . ?
C1 N1 C4 125.64(13) . . ?
C3 N1 C4 123.66(13) . . ?
C1 N2 C2 110.76(13) . . ?
C1 N2 C16 126.58(13) . . ?
C2 N2 C16 122.45(13) . . ?
N2 C1 N1 105.00(12) . . ?
N2 C1 Pd1 129.63(11) . . ?
N1 C1 Pd1 125.32(11) . . ?
C3 C2 N2 106.81(14) . . ?
C3 C2 H2 126.6 . . ?
N2 C2 H2 126.6 . . ?
C2 C3 N1 106.75(14) . . ?
C2 C3 H3 126.6 . . ?
N1 C3 H3 126.6 . . ?
C9 C4 C5 123.50(16) . . ?
C9 C4 N1 118.45(16) . . ?
C5 C4 N1 118.01(15) . . ?
C6 C5 C4 116.92(16) . . ?
C6 C5 C10 121.18(17) . . ?
C4 C5 C10 121.87(16) . . ?
C7 C6 C5 121.05(18) . . ?
C7 C6 H6 119.5 . . ?
C5 C6 H6 119.5 . . ?
C6 C7 C8 120.44(17) . . ?
C6 C7 H7 119.8 . . ?
C8 C7 H7 119.8 . . ?
C7 C8 C9 121.30(17) . . ?
C7 C8 H8 119.3 . . ?
C9 C8 H8 119.3 . . ?
C4 C9 C8 116.73(17) . . ?
C4 C9 C13 122.76(16) . . ?
C8 C9 C13 120.51(16) . . ?
C5 C10 C11 113.54(18) . . ?
C5 C10 C12 110.11(16) . . ?
C11 C10 C12 110.04(18) . . ?
C5 C10 H10 107.6 . . ?
C11 C10 H10 107.6 . . ?
C12 C10 H10 107.6 . . ?
C10 C11 H11A 109.5 . . ?
C10 C11 H11B 109.5 . . ?
H11A C11 H11B 109.5 . . ?
C10 C11 H11C 109.5 . . ?
H11A C11 H11C 109.5 . . ?
H11B C11 H11C 109.5 . . ?
C10 C12 H12A 109.5 . . ?
C10 C12 H12B 109.5 . . ?
H12A C12 H12B 109.5 . . ?
C10 C12 H12C 109.5 . . ?
H12A C12 H12C 109.5 . . ?
H12B C12 H12C 109.5 . . ?
C9 C13 C15 111.08(16) . . ?
C9 C13 C14 112.53(17) . . ?
C15 C13 C14 110.08(17) . . ?
C9 C13 H13 107.6 . . ?
C15 C13 H13 107.6 . . ?
C14 C13 H13 107.6 . . ?
C13 C14 H14A 109.5 . . ?
C13 C14 H14B 109.5 . . ?
H14A C14 H14B 109.5 . . ?
C13 C14 H14C 109.5 . . ?
H14A C14 H14C 109.5 . . ?
H14B C14 H14C 109.5 . . ?
C13 C15 H15A 109.5 . . ?
C13 C15 H15B 109.5 . . ?
H15A C15 H15B 109.5 . . ?
C13 C15 H15C 109.5 . . ?
H15A C15 H15C 109.5 . . ?
H15B C15 H15C 109.5 . . ?
C17 C16 C21 123.42(16) . . ?
C17 C16 N2 118.60(15) . . ?
C21 C16 N2 117.87(15) . . ?
C18 C17 C16 116.67(17) . . ?
C18 C17 C22 120.71(17) . . ?
C16 C17 C22 122.62(15) . . ?
C19 C18 C17 121.31(19) . . ?
C19 C18 H18 119.3 . . ?
C17 C18 H18 119.3 . . ?
C18 C19 C20 120.80(18) . . ?
C18 C19 H19 119.6 . . ?
C20 C19 H19 119.6 . . ?
C19 C20 C21 120.46(18) . . ?
C19 C20 H20 119.8 . . ?
C21 C20 H20 119.8 . . ?
C20 C21 C16 117.32(18) . . ?
C20 C21 C25 120.28(17) . . ?
C16 C21 C25 122.38(16) . . ?
C17 C22 C23 111.59(16) . . ?
C17 C22 C24 112.49(17) . . ?
C23 C22 C24 110.52(17) . . ?
C17 C22 H22 107.3 . . ?
C23 C22 H22 107.3 . . ?
C24 C22 H22 107.3 . . ?
C22 C23 H23A 109.5 . . ?
C22 C23 H23B 109.5 . . ?
H23A C23 H23B 109.5 . . ?
C22 C23 H23C 109.5 . . ?
H23A C23 H23C 109.5 . . ?
H23B C23 H23C 109.5 . . ?
C22 C24 H24A 109.5 . . ?
C22 C24 H24B 109.5 . . ?
H24A C24 H24B 109.5 . . ?
C22 C24 H24C 109.5 . . ?
H24A C24 H24C 109.5 . . ?
H24B C24 H24C 109.5 . . ?
C21 C25 C26 112.38(18) . . ?
C21 C25 C27 110.19(19) . . ?
C26 C25 C27 110.90(19) . . ?
C21 C25 H25 107.7 . . ?
C26 C25 H25 107.7 . . ?
C27 C25 H25 107.7 . . ?
C25 C26 H26A 109.5 . . ?
C25 C26 H26B 109.5 . . ?
H26A C26 H26B 109.5 . . ?
C25 C26 H26C 109.5 . . ?
H26A C26 H26C 109.5 . . ?
H26B C26 H26C 109.5 . . ?
C25 C27 H27A 109.5 . . ?
C25 C27 H27B 109.5 . . ?
H27A C27 H27B 109.5 . . ?
C25 C27 H27C 109.5 . . ?
H27A C27 H27C 109.5 . . ?
H27B C27 H27C 109.5 . . ?
C28 Pd2 O2 93.91(6) . 7_656 ?
C28 Pd2 O2 175.24(6) . . ?
O2 Pd2 O2 81.97(6) 7_656 . ?
C28 Pd2 Cl2 91.24(5) . . ?
O2 Pd2 Cl2 174.20(4) 7_656 . ?
O2 Pd2 Cl2 92.99(4) . . ?
C28 Pd2 Pd2 135.70(5) . 7_656 ?
O2 Pd2 Pd2 41.84(4) 7_656 7_656 ?
O2 Pd2 Pd2 40.13(4) . 7_656 ?
Cl2 Pd2 Pd2 133.060(14) . 7_656 ?
Pd2 O2 Pd2 98.03(6) 7_656 . ?
Pd2 O2 H2O 109.5 7_656 . ?
Pd2 O2 H2O 121.8 . . ?
C28 N3 C30B 118.7(6) . . ?
C28 N3 C30A 106.1(3) . . ?
C28 N3 C31B 131.0(6) . . ?
C30B N3 C31B 109.6(8) . . ?
C28 N3 C31A 120.6(3) . . ?
C30A N3 C31A 132.9(3) . . ?
N3 C28 N4B 97.3(3) . . ?
N3 C28 N4A 108.45(19) . . ?
N3 C28 Pd2 126.46(13) . . ?
N4B C28 Pd2 136.2(3) . . ?
N4A C28 Pd2 125.10(17) . . ?
C28 N4A C29A 108.9(3) . . ?
C28 N4A C43A 127.1(3) . . ?
C29A N4A C43A 123.3(3) . . ?
C30A C29A N4A 106.4(5) . . ?
C30A C29A H29A 126.8 . . ?
N4A C29A H29A 126.8 . . ?
C29A C30A N3 110.0(4) . . ?
C29A C30A H30A 125.0 . . ?
N3 C30A H30A 125.0 . . ?
C36A C31A C32A 120.8(3) . . ?
C36A C31A N3 121.8(3) . . ?
C32A C31A N3 117.3(4) . . ?
C33A C32A C31A 118.5(4) . . ?
C33A C32A C37A 119.8(4) . . ?
C31A C32A C37A 121.8(5) . . ?
C34A C33A C32A 121.2(4) . . ?
C34A C33A H33A 119.4 . . ?
C32A C33A H33A 119.4 . . ?
C33A C34A C35A 119.6(5) . . ?
C33A C34A H34A 120.2 . . ?
C35A C34A H34A 120.2 . . ?
C34A C35A C36A 121.6(5) . . ?
C34A C35A H35A 119.2 . . ?
C36A C35A H35A 119.2 . . ?
C35A C36A C31A 118.3(4) . . ?
C35A C36A C40A 118.0(5) . . ?
C31A C36A C40A 123.6(5) . . ?
C32A C37A C39A 110.8(5) . . ?
C32A C37A C38A 113.7(8) . . ?
C39A C37A C38A 109.6(9) . . ?
C32A C37A H37A 107.5 . . ?
C39A C37A H37A 107.5 . . ?
C38A C37A H37A 107.5 . . ?
C37A C38A H38A 109.5 . . ?
C37A C38A H38B 109.5 . . ?
H38A C38A H38B 109.5 . . ?
C37A C38A H38C 109.5 . . ?
H38A C38A H38C 109.5 . . ?
H38B C38A H38C 109.5 . . ?
C37A C39A H39A 109.5 . . ?
C37A C39A H39B 109.5 . . ?
H39A C39A H39B 109.5 . . ?
C37A C39A H39C 109.5 . . ?
H39A C39A H39C 109.5 . . ?
H39B C39A H39C 109.5 . . ?
C42A C40A C36A 113.1(4) . . ?
C42A C40A C41A 109.1(7) . . ?
C36A C40A C41A 109.7(8) . . ?
C42A C40A H40A 108.3 . . ?
C36A C40A H40A 108.3 . . ?
C41A C40A H40A 108.3 . . ?
C40A C41A H41A 109.5 . . ?
C40A C41A H41B 109.5 . . ?
H41A C41A H41B 109.5 . . ?
C40A C41A H41C 109.5 . . ?
H41A C41A H41C 109.5 . . ?
H41B C41A H41C 109.5 . . ?
C40A C42A H42A 109.5 . . ?
C40A C42A H42B 109.5 . . ?
H42A C42A H42B 109.5 . . ?
C40A C42A H42C 109.5 . . ?
H42A C42A H42C 109.5 . . ?
H42B C42A H42C 109.5 . . ?
C48A C43A C44A 123.3(3) . . ?
C48A C43A N4A 119.2(4) . . ?
C44A C43A N4A 117.5(5) . . ?
C45A C44A C43A 117.6(3) . . ?
C45A C44A C49A 118.6(3) . . ?
C43A C44A C49A 123.7(3) . . ?
C46A C45A C44A 120.4(3) . . ?
C46A C45A H45A 119.8 . . ?
C44A C45A H45A 119.8 . . ?
C45A C46A C47A 120.6(4) . . ?
C45A C46A H46A 119.7 . . ?
C47A C46A H46A 119.7 . . ?
C46A C47A C48A 121.0(4) . . ?
C46A C47A H47A 119.5 . . ?
C48A C47A H47A 119.5 . . ?
C43A C48A C47A 116.9(4) . . ?
C43A C48A C52A 123.2(3) . . ?
C47A C48A C52A 119.9(4) . . ?
C51A C49A C50A 112.2(5) . . ?
C51A C49A C44A 113.6(5) . . ?
C50A C49A C44A 110.1(3) . . ?
C51A C49A H49A 106.8 . . ?
C50A C49A H49A 106.8 . . ?
C44A C49A H49A 106.8 . . ?
C49A C50A H50A 109.5 . . ?
C49A C50A H50B 109.5 . . ?
H50A C50A H50B 109.5 . . ?
C49A C50A H50C 109.5 . . ?
H50A C50A H50C 109.5 . . ?
H50B C50A H50C 109.5 . . ?
C49A C51A H51A 109.5 . . ?
C49A C51A H51B 109.5 . . ?
H51A C51A H51B 109.5 . . ?
C49A C51A H51C 109.5 . . ?
H51A C51A H51C 109.5 . . ?
H51B C51A H51C 109.5 . . ?
C48A C52A C54A 113.3(7) . . ?
C48A C52A C53A 110.1(6) . . ?
C54A C52A C53A 110.8(9) . . ?
C48A C52A H52A 107.5 . . ?
C54A C52A H52A 107.5 . . ?
C53A C52A H52A 107.5 . . ?
C52A C53A H53A 109.5 . . ?
C52A C53A H53B 109.5 . . ?
H53A C53A H53B 109.5 . . ?
C52A C53A H53C 109.5 . . ?
H53A C53A H53C 109.5 . . ?
H53B C53A H53C 109.5 . . ?
C52A C54A H54A 109.5 . . ?
C52A C54A H54B 109.5 . . ?
H54A C54A H54B 109.5 . . ?
C52A C54A H54C 109.5 . . ?
H54A C54A H54C 109.5 . . ?
H54B C54A H54C 109.5 . . ?
C28 N4B C29B 114.2(8) . . ?
C28 N4B C43B 121.4(7) . . ?
C29B N4B C43B 124.4(6) . . ?
C30B C29B N4B 108.7(10) . . ?
C30B C29B H29B 125.7 . . ?
N4B C29B H29B 125.7 . . ?
C29B C30B N3 100.8(9) . . ?
C29B C30B H30B 129.6 . . ?
N3 C30B H30B 129.6 . . ?
C36B C31B C32B 128.3(6) . . ?
C36B C31B N3 114.8(6) . . ?
C32B C31B N3 116.6(6) . . ?
C33B C32B C31B 112.7(6) . . ?
C33B C32B C37B 121.1(9) . . ?
C31B C32B C37B 126.2(9) . . ?
C34B C33B C32B 121.5(8) . . ?
C34B C33B H33B 119.3 . . ?
C32B C33B H33B 119.3 . . ?
C33B C34B C35B 122.9(9) . . ?
C33B C34B H34B 118.5 . . ?
C35B C34B H34B 118.5 . . ?
C34B C35B C36B 119.6(10) . . ?
C34B C35B H35B 120.2 . . ?
C36B C35B H35B 120.2 . . ?
C35B C36B C31B 114.7(8) . . ?
C35B C36B C40B 121.9(11) . . ?
C31B C36B C40B 123.4(11) . . ?
C32B C37B C39B 108.9(11) . . ?
C32B C37B C38B 109.2(16) . . ?
C39B C37B C38B 112.1(19) . . ?
C32B C37B H37B 108.9 . . ?
C39B C37B H37B 108.9 . . ?
C38B C37B H37B 108.9 . . ?
C37B C38B H38D 109.5 . . ?
C37B C38B H38E 109.5 . . ?
H38D C38B H38E 109.5 . . ?
C37B C38B H38F 109.5 . . ?
H38D C38B H38F 109.5 . . ?
H38E C38B H38F 109.5 . . ?
C37B C39B H39D 109.5 . . ?
C37B C39B H39E 109.5 . . ?
H39D C39B H39E 109.5 . . ?
C37B C39B H39F 109.5 . . ?
H39D C39B H39F 109.5 . . ?
H39E C39B H39F 109.5 . . ?
C42B C40B C36B 111.6(7) . . ?
C42B C40B C41B 114.1(16) . . ?
C36B C40B C41B 108.0(16) . . ?
C42B C40B H40B 107.6 . . ?
C36B C40B H40B 107.6 . . ?
C41B C40B H40B 107.6 . . ?
C40B C41B H41D 109.5 . . ?
C40B C41B H41E 109.5 . . ?
H41D C41B H41E 109.5 . . ?
C40B C41B H41F 109.5 . . ?
H41D C41B H41F 109.5 . . ?
H41E C41B H41F 109.5 . . ?
C40B C42B H42D 109.5 . . ?
C40B C42B H42E 109.5 . . ?
H42D C42B H42E 109.5 . . ?
C40B C42B H42F 109.5 . . ?
H42D C42B H42F 109.5 . . ?
H42E C42B H42F 109.5 . . ?
C48B C43B C44B 123.0(7) . . ?
C48B C43B N4B 118.4(8) . . ?
C44B C43B N4B 118.3(9) . . ?
C45B C44B C43B 115.3(6) . . ?
C45B C44B C49B 124.5(6) . . ?
C43B C44B C49B 120.0(6) . . ?
C46B C45B C44B 123.7(6) . . ?
C46B C45B H45B 118.1 . . ?
C44B C45B H45B 118.1 . . ?
C45B C46B C47B 119.2(6) . . ?
C45B C46B H46B 120.4 . . ?
C47B C46B H46B 120.4 . . ?
C46B C47B C48B 119.9(7) . . ?
C46B C47B H47B 120.0 . . ?
C48B C47B H47B 120.0 . . ?
C43B C48B C47B 118.9(7) . . ?
C43B C48B C52B 122.0(8) . . ?
C47B C48B C52B 119.0(8) . . ?
C51B C49B C50B 107.6(10) . . ?
C51B C49B C44B 110.3(12) . . ?
C50B C49B C44B 108.8(7) . . ?
C51B C49B H49B 110.0 . . ?
C50B C49B H49B 110.0 . . ?
C44B C49B H49B 110.0 . . ?
C49B C50B H50D 109.5 . . ?
C49B C50B H50E 109.5 . . ?
H50D C50B H50E 109.5 . . ?
C49B C50B H50F 109.5 . . ?
H50D C50B H50F 109.5 . . ?
H50E C50B H50F 109.5 . . ?
C49B C51B H51D 109.5 . . ?
C49B C51B H51E 109.5 . . ?
H51D C51B H51E 109.5 . . ?
C49B C51B H51F 109.5 . . ?
H51D C51B H51F 109.5 . . ?
H51E C51B H51F 109.5 . . ?
C48B C52B C54B 110.7(15) . . ?
C48B C52B C53B 109.9(12) . . ?
C54B C52B C53B 109(2) . . ?
C48B C52B H52B 109.2 . . ?
C54B C52B H52B 109.2 . . ?
C53B C52B H52B 109.2 . . ?
C52B C53B H53D 109.5 . . ?
C52B C53B H53E 109.5 . . ?
H53D C53B H53E 109.5 . . ?
C52B C53B H53F 109.5 . . ?
H53D C53B H53F 109.5 . . ?
H53E C53B H53F 109.5 . . ?
C52B C54B H54D 109.5 . . ?
C52B C54B H54E 109.5 . . ?
H54D C54B H54E 109.5 . . ?
C52B C54B H54F 109.5 . . ?
H54D C54B H54F 109.5 . . ?
H54E C54B H54F 109.5 . . ?
Cl3 C55 Cl3 111.53(17) . 2_655 ?
Cl3 C55 H55A 109.3 . . ?
Cl3 C55 H55A 109.3 2_655 . ?
Cl3 C55 H55B 109.3 . . ?
Cl3 C55 H55B 109.3 2_655 . ?
H55A C55 H55B 108.0 . . ?

loop_
_geom_bond_atom_site_label_1
_geom_bond_atom_site_label_2
_geom_bond_distance
_geom_bond_site_symmetry_2
_geom_bond_publ_flag
Pd1 C1 1.9505(14) . ?
Pd1 O1 2.0162(13) 2_655 ?
Pd1 O1 2.0698(11) . ?
Pd1 Cl1 2.2698(5) . ?
Pd1 Pd1 2.9406(2) 2_655 ?
O1 H1O 0.8400 . ?
N1 C1 1.3571(19) . ?
N1 C3 1.389(2) . ?
N1 C4 1.442(2) . ?
N2 C1 1.348(2) . ?
N2 C2 1.392(2) . ?
N2 C16 1.444(2) . ?
C2 C3 1.343(2) . ?
C2 H2 0.9500 . ?
C3 H3 0.9500 . ?
C4 C9 1.399(2) . ?
C4 C5 1.406(3) . ?
C5 C6 1.400(3) . ?
C5 C10 1.514(3) . ?
C6 C7 1.383(3) . ?
C6 H6 0.9500 . ?
C7 C8 1.384(3) . ?
C7 H7 0.9500 . ?
C8 C9 1.401(2) . ?
C8 H8 0.9500 . ?
C9 C13 1.519(3) . ?
C10 C11 1.524(3) . ?
C10 C12 1.525(3) . ?
C10 H10 1.0000 . ?
C11 H11A 0.9800 . ?
C11 H11B 0.9800 . ?
C11 H11C 0.9800 . ?
C12 H12A 0.9800 . ?
C12 H12B 0.9800 . ?
C12 H12C 0.9800 . ?
C13 C15 1.531(3) . ?
C13 C14 1.533(3) . ?
C13 H13 1.0000 . ?
C14 H14A 0.9800 . ?
C14 H14B 0.9800 . ?
C14 H14C 0.9800 . ?
C15 H15A 0.9800 . ?
C15 H15B 0.9800 . ?
C15 H15C 0.9800 . ?
C16 C17 1.403(2) . ?
C16 C21 1.403(2) . ?
C17 C18 1.396(2) . ?
C17 C22 1.525(3) . ?
C18 C19 1.383(3) . ?
C18 H18 0.9500 . ?
C19 C20 1.386(3) . ?
C19 H19 0.9500 . ?
C20 C21 1.398(3) . ?
C20 H20 0.9500 . ?
C21 C25 1.516(3) . ?
C22 C23 1.529(3) . ?
C22 C24 1.534(3) . ?
C22 H22 1.0000 . ?
C23 H23A 0.9800 . ?
C23 H23B 0.9800 . ?
C23 H23C 0.9800 . ?
C24 H24A 0.9800 . ?
C24 H24B 0.9800 . ?
C24 H24C 0.9800 . ?
C25 C26 1.527(3) . ?
C25 C27 1.534(3) . ?
C25 H25 1.0000 . ?
C26 H26A 0.9800 . ?
C26 H26B 0.9800 . ?
C26 H26C 0.9800 . ?
C27 H27A 0.9800 . ?
C27 H27B 0.9800 . ?
C27 H27C 0.9800 . ?
Pd2 C28 1.9491(16) . ?
Pd2 O2 2.0182(13) 7_656 ?
Pd2 O2 2.0884(13) . ?
Pd2 Cl2 2.2747(4) . ?
Pd2 Pd2 3.1003(2) 7_656 ?
O2 H2O 0.8400 . ?
N3 C28 1.354(2) . ?
N3 C30B 1.401(4) . ?
N3 C30A 1.403(3) . ?
N3 C31B 1.450(4) . ?
N3 C31A 1.452(3) . ?
C28 N4B 1.359(3) . ?
C28 N4A 1.361(2) . ?
N4A C29A 1.386(3) . ?
N4A C43A 1.442(3) . ?
C29A C30A 1.331(4) . ?
C29A H29A 0.9500 . ?
C30A H30A 0.9500 . ?
C31A C36A 1.396(4) . ?
C31A C32A 1.409(3) . ?
C32A C33A 1.403(5) . ?
C32A C37A 1.517(5) . ?
C33A C34A 1.369(6) . ?
C33A H33A 0.9500 . ?
C34A C35A 1.386(5) . ?
C34A H34A 0.9500 . ?
C35A C36A 1.395(4) . ?
C35A H35A 0.9500 . ?
C36A C40A 1.525(3) . ?
C37A C39A 1.522(5) . ?
C37A C38A 1.546(4) . ?
C37A H37A 1.0000 . ?
C38A H38A 0.9800 . ?
C38A H38B 0.9800 . ?
C38A H38C 0.9800 . ?
C39A H39A 0.9800 . ?
C39A H39B 0.9800 . ?
C39A H39C 0.9800 . ?
C40A C42A 1.524(4) . ?
C40A C41A 1.539(3) . ?
C40A H40A 1.0000 . ?
C41A H41A 0.9800 . ?
C41A H41B 0.9800 . ?
C41A H41C 0.9800 . ?
C42A H42A 0.9800 . ?
C42A H42B 0.9800 . ?
C42A H42C 0.9800 . ?
C43A C48A 1.397(3) . ?
C43A C44A 1.403(3) . ?
C44A C45A 1.396(4) . ?
C44A C49A 1.520(4) . ?
C45A C46A 1.386(5) . ?
C45A H45A 0.9500 . ?
C46A C47A 1.390(5) . ?
C46A H46A 0.9500 . ?
C47A C48A 1.400(4) . ?
C47A H47A 0.9500 . ?
C48A C52A 1.519(3) . ?
C49A C51A 1.507(4) . ?
C49A C50A 1.518(5) . ?
C49A H49A 1.0000 . ?
C50A H50A 0.9800 . ?
C50A H50B 0.9800 . ?
C50A H50C 0.9800 . ?
C51A H51A 0.9800 . ?
C51A H51B 0.9800 . ?
C51A H51C 0.9800 . ?
C52A C54A 1.524(4) . ?
C52A C53A 1.533(4) . ?
C52A H52A 1.0000 . ?
C53A H53A 0.9800 . ?
C53A H53B 0.9800 . ?
C53A H53C 0.9800 . ?
C54A H54A 0.9800 . ?
C54A H54B 0.9800 . ?
C54A H54C 0.9800 . ?
N4B C29B 1.384(4) . ?
N4B C43B 1.440(3) . ?
C29B C30B 1.329(5) . ?
C29B H29B 0.9500 . ?
C30B H30B 0.9500 . ?
C31B C36B 1.394(4) . ?
C31B C32B 1.407(4) . ?
C32B C33B 1.402(5) . ?
C32B C37B 1.516(5) . ?
C33B C34B 1.367(7) . ?
C33B H33B 0.9500 . ?
C34B C35B 1.386(5) . ?
C34B H34B 0.9500 . ?
C35B C36B 1.394(4) . ?
C35B H35B 0.9500 . ?
C36B C40B 1.524(4) . ?
C37B C39B 1.522(5) . ?
C37B C38B 1.546(5) . ?
C37B H37B 1.0000 . ?
C38B H38D 0.9800 . ?
C38B H38E 0.9800 . ?
C38B H38F 0.9800 . ?
C39B H39D 0.9800 . ?
C39B H39E 0.9800 . ?
C39B H39F 0.9800 . ?
C40B C42B 1.524(4) . ?
C40B C41B 1.539(4) . ?
C40B H40B 1.0000 . ?
C41B H41D 0.9800 . ?
C41B H41E 0.9800 . ?
C41B H41F 0.9800 . ?
C42B H42D 0.9800 . ?
C42B H42E 0.9800 . ?
C42B H42F 0.9800 . ?
C43B C48B 1.396(4) . ?
C43B C44B 1.403(4) . ?
C44B C45B 1.395(5) . ?
C44B C49B 1.520(4) . ?
C45B C46B 1.385(5) . ?
C45B H45B 0.9500 . ?
C46B C47B 1.388(5) . ?
C46B H46B 0.9500 . ?
C47B C48B 1.399(5) . ?
C47B H47B 0.9500 . ?
C48B C52B 1.519(4) . ?
C49B C51B 1.507(5) . ?
C49B C50B 1.517(5) . ?
C49B H49B 1.0000 . ?
C50B H50D 0.9800 . ?
C50B H50E 0.9800 . ?
C50B H50F 0.9800 . ?
C51B H51D 0.9800 . ?
C51B H51E 0.9800 . ?
C51B H51F 0.9800 . ?
C52B C54B 1.523(5) . ?
C52B C53B 1.533(5) . ?
C52B H52B 1.0000 . ?
C53B H53D 0.9800 . ?
C53B H53E 0.9800 . ?
C53B H53F 0.9800 . ?
C54B H54D 0.9800 . ?
C54B H54E 0.9800 . ?
C54B H54F 0.9800 . ?
Cl3 C55 1.7643(19) . ?
C55 H55A 0.9900 . ?
C55 H55B 0.9900 . ?

loop_
_geom_torsion_atom_site_label_1
_geom_torsion_atom_site_label_2
_geom_torsion_atom_site_label_3
_geom_torsion_atom_site_label_4
_geom_torsion
_geom_torsion_site_symmetry_1
_geom_torsion_site_symmetry_2
_geom_torsion_site_symmetry_3
_geom_torsion_site_symmetry_4
_geom_torsion_publ_flag
C2 N2 C1 N1 0.19(18) . . . . ?
C16 N2 C1 N1 175.01(15) . . . . ?
C2 N2 C1 Pd1 -177.35(12) . . . . ?
C16 N2 C1 Pd1 -2.5(2) . . . . ?
C3 N1 C1 N2 0.15(18) . . . . ?
C4 N1 C1 N2 178.30(15) . . . . ?
C3 N1 C1 Pd1 177.83(12) . . . . ?
C4 N1 C1 Pd1 -4.0(2) . . . . ?
C1 N2 C2 C3 -0.5(2) . . . . ?
C16 N2 C2 C3 -175.53(16) . . . . ?
N2 C2 C3 N1 0.5(2) . . . . ?
C1 N1 C3 C2 -0.4(2) . . . . ?
C4 N1 C3 C2 -178.63(16) . . . . ?
C1 N1 C4 C9 102.39(19) . . . . ?
C3 N1 C4 C9 -79.7(2) . . . . ?
C1 N1 C4 C5 -79.6(2) . . . . ?
C3 N1 C4 C5 98.4(2) . . . . ?
C9 C4 C5 C6 1.5(2) . . . . ?
N1 C4 C5 C6 -176.45(15) . . . . ?
C9 C4 C5 C10 179.42(16) . . . . ?
N1 C4 C5 C10 1.5(2) . . . . ?
C4 C5 C6 C7 0.5(3) . . . . ?
C10 C5 C6 C7 -177.45(17) . . . . ?
C5 C6 C7 C8 -1.4(3) . . . . ?
C6 C7 C8 C9 0.4(3) . . . . ?
C5 C4 C9 C8 -2.4(2) . . . . ?
N1 C4 C9 C8 175.51(15) . . . . ?
C5 C4 C9 C13 177.67(15) . . . . ?
N1 C4 C9 C13 -4.4(2) . . . . ?
C7 C8 C9 C4 1.4(3) . . . . ?
C7 C8 C9 C13 -178.66(17) . . . . ?
C6 C5 C10 C11 -37.4(2) . . . . ?
C4 C5 C10 C11 144.79(18) . . . . ?
C6 C5 C10 C12 86.5(2) . . . . ?
C4 C5 C10 C12 -91.3(2) . . . . ?
C4 C9 C13 C15 101.2(2) . . . . ?
C8 C9 C13 C15 -78.7(2) . . . . ?
C4 C9 C13 C14 -134.86(17) . . . . ?
C8 C9 C13 C14 45.2(2) . . . . ?
C1 N2 C16 C17 99.0(2) . . . . ?
C2 N2 C16 C17 -86.8(2) . . . . ?
C1 N2 C16 C21 -84.6(2) . . . . ?
C2 N2 C16 C21 89.63(19) . . . . ?
C21 C16 C17 C18 -1.2(3) . . . . ?
N2 C16 C17 C18 174.97(16) . . . . ?
C21 C16 C17 C22 178.33(16) . . . . ?
N2 C16 C17 C22 -5.5(2) . . . . ?
C16 C17 C18 C19 0.2(3) . . . . ?
C22 C17 C18 C19 -179.38(19) . . . . ?
C17 C18 C19 C20 1.0(3) . . . . ?
C18 C19 C20 C21 -1.2(3) . . . . ?
C19 C20 C21 C16 0.2(3) . . . . ?
C19 C20 C21 C25 -178.11(19) . . . . ?
C17 C16 C21 C20 1.1(3) . . . . ?
N2 C16 C21 C20 -175.17(15) . . . . ?
C17 C16 C21 C25 179.30(16) . . . . ?
N2 C16 C21 C25 3.1(2) . . . . ?
C18 C17 C22 C23 34.4(3) . . . . ?
C16 C17 C22 C23 -145.13(18) . . . . ?
C18 C17 C22 C24 -90.5(2) . . . . ?
C16 C17 C22 C24 90.0(2) . . . . ?
C20 C21 C25 C26 -47.2(2) . . . . ?
C16 C21 C25 C26 134.56(19) . . . . ?
C20 C21 C25 C27 77.0(2) . . . . ?
C16 C21 C25 C27 -101.2(2) . . . . ?
C30B N3 C28 N4B 5.1(13) . . . . ?
C31B N3 C28 N4B -164.2(9) . . . . ?
C30A N3 C28 N4A -2.3(6) . . . . ?
C31A N3 C28 N4A -176.5(5) . . . . ?
C30B N3 C28 Pd2 -177.2(10) . . . . ?
C30A N3 C28 Pd2 178.0(4) . . . . ?
C31B N3 C28 Pd2 13.4(5) . . . . ?
C31A N3 C28 Pd2 3.8(3) . . . . ?
N3 C28 N4A C29A 3.1(7) . . . . ?
Pd2 C28 N4A C29A -177.2(4) . . . . ?
N3 C28 N4A C43A 174.4(6) . . . . ?
Pd2 C28 N4A C43A -5.9(10) . . . . ?
C28 N4A C29A C30A -2.6(9) . . . . ?
C43A N4A C29A C30A -174.3(7) . . . . ?
N4A C29A C30A N3 1.2(10) . . . . ?
C28 N3 C30A C29A 0.7(8) . . . . ?
C31A N3 C30A C29A 173.9(5) . . . . ?
C28 N3 C31A C36A -80.3(6) . . . . ?
C30A N3 C31A C36A 107.4(7) . . . . ?
C28 N3 C31A C32A 101.9(5) . . . . ?
C30A N3 C31A C32A -70.5(8) . . . . ?
C36A C31A C32A C33A 3.3(9) . . . . ?
N3 C31A C32A C33A -178.8(5) . . . . ?
C36A C31A C32A C37A -175.8(6) . . . . ?
N3 C31A C32A C37A 2.1(8) . . . . ?
C31A C32A C33A C34A -2.1(9) . . . . ?
C37A C32A C33A C34A 177.0(6) . . . . ?
C32A C33A C34A C35A -0.4(9) . . . . ?
C33A C34A C35A C36A 2.0(9) . . . . ?
C34A C35A C36A C31A -0.8(8) . . . . ?
C34A C35A C36A C40A -176.4(6) . . . . ?
C32A C31A C36A C35A -1.9(8) . . . . ?
N3 C31A C36A C35A -179.7(5) . . . . ?
C32A C31A C36A C40A 173.5(6) . . . . ?
N3 C31A C36A C40A -4.3(9) . . . . ?
C33A C32A C37A C39A -78.9(9) . . . . ?
C31A C32A C37A C39A 100.2(9) . . . . ?
C33A C32A C37A C38A 45.1(10) . . . . ?
C31A C32A C37A C38A -135.8(8) . . . . ?
C35A C36A C40A C42A -59.0(10) . . . . ?
C31A C36A C40A C42A 125.6(7) . . . . ?
C35A C36A C40A C41A 63.0(9) . . . . ?
C31A C36A C40A C41A -112.4(10) . . . . ?
C28 N4A C43A C48A 113.4(7) . . . . ?
C29A N4A C43A C48A -76.5(9) . . . . ?
C28 N4A C43A C44A -66.3(8) . . . . ?
C29A N4A C43A C44A 103.8(8) . . . . ?
C48A C43A C44A C45A -4.3(6) . . . . ?
N4A C43A C44A C45A 175.4(4) . . . . ?
C48A C43A C44A C49A 172.0(4) . . . . ?
N4A C43A C44A C49A -8.3(6) . . . . ?
C43A C44A C45A C46A 1.5(7) . . . . ?
C49A C44A C45A C46A -175.0(5) . . . . ?
C44A C45A C46A C47A 1.9(9) . . . . ?
C45A C46A C47A C48A -2.7(9) . . . . ?
C44A C43A C48A C47A 3.5(6) . . . . ?
N4A C43A C48A C47A -176.2(4) . . . . ?
C44A C43A C48A C52A -175.9(5) . . . . ?
N4A C43A C48A C52A 4.4(7) . . . . ?
C46A C47A C48A C43A 0.1(7) . . . . ?
C46A C47A C48A C52A 179.5(6) . . . . ?
C45A C44A C49A C51A -45.6(7) . . . . ?
C43A C44A C49A C51A 138.2(6) . . . . ?
C45A C44A C49A C50A 81.2(5) . . . . ?
C43A C44A C49A C50A -95.0(5) . . . . ?
C43A C48A C52A C54A -136.0(9) . . . . ?
C47A C48A C52A C54A 44.7(11) . . . . ?
C43A C48A C52A C53A 99.3(6) . . . . ?
C47A C48A C52A C53A -80.1(6) . . . . ?
N3 C28 N4B C29B -5.9(15) . . . . ?
Pd2 C28 N4B C29B 176.8(9) . . . . ?
N3 C28 N4B C43B 173.0(12) . . . . ?
Pd2 C28 N4B C43B -4(2) . . . . ?
C28 N4B C29B C30B 5(2) . . . . ?
C43B N4B C29B C30B -173.7(16) . . . . ?
N4B C29B C30B N3 -2(2) . . . . ?
C28 N3 C30B C29B -2.4(18) . . . . ?
C31B N3 C30B C29B 169.1(12) . . . . ?
C28 N3 C31B C36B -82.0(12) . . . . ?
C30B N3 C31B C36B 107.9(14) . . . . ?
C28 N3 C31B C32B 92.7(12) . . . . ?
C30B N3 C31B C32B -77.4(15) . . . . ?
C36B C31B C32B C33B -4(2) . . . . ?
N3 C31B C32B C33B -177.6(11) . . . . ?
C36B C31B C32B C37B 179.6(15) . . . . ?
N3 C31B C32B C37B 6(2) . . . . ?
C31B C32B C33B C34B 5.5(19) . . . . ?
C37B C32B C33B C34B -177.7(13) . . . . ?
C32B C33B C34B C35B -3(2) . . . . ?
C33B C34B C35B C36B -3(2) . . . . ?
C34B C35B C36B C31B 4.3(18) . . . . ?
C34B C35B C36B C40B -176.0(13) . . . . ?
C32B C31B C36B C35B -1(2) . . . . ?
N3 C31B C36B C35B 172.9(11) . . . . ?
C32B C31B C36B C40B 179.3(14) . . . . ?
N3 C31B C36B C40B -6.7(19) . . . . ?
C33B C32B C37B C39B -67(2) . . . . ?
C31B C32B C37B C39B 109.0(19) . . . . ?
C33B C32B C37B C38B 55(2) . . . . ?
C31B C32B C37B C38B -128(2) . . . . ?
C35B C36B C40B C42B -56(2) . . . . ?
C31B C36B C40B C42B 123.6(17) . . . . ?
C35B C36B C40B C41B 70.2(19) . . . . ?
C31B C36B C40B C41B -110(2) . . . . ?
C28 N4B C43B C48B 112.1(14) . . . . ?
C29B N4B C43B C48B -69.1(19) . . . . ?
C28 N4B C43B C44B -73.8(16) . . . . ?
C29B N4B C43B C44B 105.0(18) . . . . ?
C48B C43B C44B C45B 2.5(13) . . . . ?
N4B C43B C44B C45B -171.4(8) . . . . ?
C48B C43B C44B C49B 177.7(8) . . . . ?
N4B C43B C44B C49B 3.8(12) . . . . ?
C43B C44B C45B C46B -1.6(15) . . . . ?
C49B C44B C45B C46B -176.6(10) . . . . ?
C44B C45B C46B C47B 0.4(18) . . . . ?
C45B C46B C47B C48B 0.1(17) . . . . ?
C44B C43B C48B C47B -2.2(14) . . . . ?
N4B C43B C48B C47B 171.7(9) . . . . ?
C44B C43B C48B C52B -178.0(11) . . . . ?
N4B C43B C48B C52B -4.1(14) . . . . ?
C46B C47B C48B C43B 0.8(15) . . . . ?
C46B C47B C48B C52B 176.7(12) . . . . ?
C45B C44B C49B C51B -46.0(14) . . . . ?
C43B C44B C49B C51B 139.3(11) . . . . ?
C45B C44B C49B C50B 71.8(12) . . . . ?
C43B C44B C49B C50B -102.9(10) . . . . ?
C43B C48B C52B C54B -132.1(19) . . . . ?
C47B C48B C52B C54B 52(2) . . . . ?
C43B C48B C52B C53B 108.0(13) . . . . ?
C47B C48B C52B C53B -67.8(14) . . . . ?
